data_7227289
loop_
_publ_author_name
'Mallia, Ajith R.'
'Ramakrishnan, Remya'
'Niyas, M. A.'
'Hariharan, Mahesh'

_publ_section_title
;
 Crystalline triphenylamine substituted arenes: solid state packing and
 luminescence properties
;
_journal_issue 5
_journal_name_full CrystEngComm
_journal_page_first 817
_journal_paper_doi 10.1039/C6CE02321E
_journal_volume 19
_journal_year 2017
_chemical_formula_moiety 'C32 H23 N'
_chemical_formula_sum 'C32 H23 N'
_chemical_formula_weight 421.51
_chemical_name_systematic
;
 ?
;
_space_group_IT_number 15
_symmetry_cell_setting monoclinic
_symmetry_space_group_name_Hall '-C 2yc'
_symmetry_space_group_name_H-M 'C 1 2/c 1'
_atom_sites_solution_hydrogens geom
_atom_sites_solution_primary direct
_atom_sites_solution_secondary difmap
_audit_creation_method SHELXL-97
_audit_update_record
;
2016-07-15 deposited with the CCDC.
2016-12-19 downloaded from the CCDC.
;
_cell_angle_alpha 90.00
_cell_angle_beta 109.5920(10)
_cell_angle_gamma 90.00
_cell_formula_units_Z 4
_cell_length_a 14.0037(3)
_cell_length_b 18.8650(4)
_cell_length_c 9.2913(2)
_cell_measurement_reflns_used 3945
_cell_measurement_temperature 296(2)
_cell_measurement_theta_max 28.04
_cell_measurement_theta_min 2.56
_cell_volume 2312.46(9)
_computing_cell_refinement 'Bruker SAINT'
_computing_data_collection 'Bruker APEX2'
_computing_data_reduction 'Bruker SAINT'
_computing_molecular_graphics 'Bruker SHELXTL'
_computing_publication_material 'Bruker SHELXTL'
_computing_structure_refinement 'SHELXL-97 (Sheldrick, 2008)'
_computing_structure_solution 'SHELXS-97 (Sheldrick, 2008)'
_diffrn_ambient_temperature 296(2)
_diffrn_measured_fraction_theta_full 0.996
_diffrn_measured_fraction_theta_max 0.996
_diffrn_measurement_device_type 'Bruker APEX-II CCD'
_diffrn_measurement_method '\f and \w scans'
_diffrn_radiation_monochromator graphite
_diffrn_radiation_source 'fine-focus sealed tube'
_diffrn_radiation_type MoK\a
_diffrn_radiation_wavelength 0.71073
_diffrn_reflns_av_R_equivalents 0.0191
_diffrn_reflns_av_sigmaI/netI 0.0181
_diffrn_reflns_limit_h_max 16
_diffrn_reflns_limit_h_min -16
_diffrn_reflns_limit_k_max 22
_diffrn_reflns_limit_k_min -22
_diffrn_reflns_limit_l_max 11
_diffrn_reflns_limit_l_min -11
_diffrn_reflns_number 8646
_diffrn_reflns_theta_full 25.00
_diffrn_reflns_theta_max 25.00
_diffrn_reflns_theta_min 2.16
_diffrn_standards_number 0
_exptl_absorpt_coefficient_mu 0.070
_exptl_absorpt_correction_T_max 0.9896
_exptl_absorpt_correction_T_min 0.9862
_exptl_absorpt_correction_type multi-scan
_exptl_absorpt_process_details SADABS
_exptl_crystal_colour yellow
_exptl_crystal_density_diffrn 1.211
_exptl_crystal_density_meas 1.210
_exptl_crystal_density_method 'not measured'
_exptl_crystal_description block
_exptl_crystal_F_000 888
_exptl_crystal_size_max 0.20
_exptl_crystal_size_mid 0.15
_exptl_crystal_size_min 0.15
_refine_diff_density_max 0.096
_refine_diff_density_min -0.166
_refine_diff_density_rms 0.033
_refine_ls_extinction_method none
_refine_ls_goodness_of_fit_ref 1.050
_refine_ls_hydrogen_treatment constr
_refine_ls_matrix_type full
_refine_ls_number_parameters 152
_refine_ls_number_reflns 2030
_refine_ls_number_restraints 0
_refine_ls_restrained_S_all 1.050
_refine_ls_R_factor_all 0.0525
_refine_ls_R_factor_gt 0.0411
_refine_ls_shift/su_max 0.000
_refine_ls_shift/su_mean 0.000
_refine_ls_structure_factor_coef Fsqd
_refine_ls_weighting_details 'calc w=1/[\s^2^(Fo^2^)+(0.0561P)^2^+0.8256P] where P=(Fo^2^+2Fc^2^)/3'
_refine_ls_weighting_scheme calc
_refine_ls_wR_factor_gt 0.1044
_refine_ls_wR_factor_ref 0.1176
_reflns_number_gt 1635
_reflns_number_total 2030
_reflns_threshold_expression >2\s(I)
_cod_data_source_file c6ce02321e2.cif
_cod_data_source_block 0388_040214_mh_arm_at_0m
_cod_depositor_comments
;
The following automatic conversions were performed:

'_symmetry_cell_setting' value 'Monoclinic' changed to 'monoclinic'
according to
/usr/data/users/saulius/crontab/automatic-downloads/rss-feeds/RSC/lib/dictionaries/cif_core.dic
dictionary named 'cif_core.dic' version 2.4.2 from 2011-04-26.

Automatic conversion script
Id: cif_fix_values 4268 2015-11-12 08:31:59Z antanas 

 Adding full bibliography for 7227288--7227293.cif.
;
_cod_original_sg_symbol_Hall '-C 2yc '
_cod_original_sg_symbol_H-M 'C2/c  '
_cod_database_code 7227289

loop_
_symmetry_equiv_pos_as_xyz
'x, y, z'
'-x, y, -z+1/2'
'x+1/2, y+1/2, z'
'-x+1/2, y+1/2, -z+1/2'
'-x, -y, -z'
'x, -y, z-1/2'
'-x+1/2, -y+1/2, -z'
'x+1/2, -y+1/2, z-1/2'

loop_
_atom_site_label
_atom_site_type_symbol
_atom_site_fract_x
_atom_site_fract_y
_atom_site_fract_z
_atom_site_U_iso_or_equiv
_atom_site_adp_type
_atom_site_occupancy
_atom_site_symmetry_multiplicity
_atom_site_calc_flag
_atom_site_refinement_flags
C1 C 0.0000 0.27951(10) 0.2500 0.0502(5) Uani 1 2 d S
C2 C 0.03769(10) 0.31692(8) 0.38911(16) 0.0515(4) Uani 1 1 d .
C3 C 0.07092(12) 0.28258(9) 0.53438(18) 0.0646(4) Uani 1 1 d .
H3 H 0.0661 0.2335 0.5389 0.078 Uiso 1 1 calc R
C4 C 0.10933(15) 0.31983(10) 0.6656(2) 0.0777(5) Uani 1 1 d .
H4 H 0.1292 0.2962 0.7589 0.093 Uiso 1 1 calc R
C5 C 0.11957(15) 0.39411(10) 0.6623(2) 0.0804(5) Uani 1 1 d .
H5 H 0.1495 0.4188 0.7529 0.096 Uiso 1 1 calc R
C6 C 0.08630(12) 0.42939(9) 0.5290(2) 0.0685(5) Uani 1 1 d .
H6 H 0.0928 0.4784 0.5287 0.082 Uiso 1 1 calc R
C7 C 0.04120(10) 0.39288(8) 0.38779(17) 0.0540(4) Uani 1 1 d .
C8 C 0.0000 0.42859(11) 0.2500 0.0575(5) Uani 1 2 d S
H8 H 0.0000 0.4779 0.2500 0.069 Uiso 1 2 calc SR
C9 C 0.0000 0.20046(10) 0.2500 0.0496(5) Uani 1 2 d S
C10 C 0.08939(10) 0.16206(7) 0.30616(16) 0.0527(4) Uani 1 1 d .
H10 H 0.1505 0.1863 0.3442 0.063 Uiso 1 1 calc R
C11 C 0.09015(10) 0.08887(7) 0.30712(15) 0.0508(4) Uani 1 1 d .
H11 H 0.1514 0.0648 0.3463 0.061 Uiso 1 1 calc R
C12 C 0.0000 0.05049(10) 0.2500 0.0451(4) Uani 1 2 d S
C13 C -0.09125(10) -0.06394(7) 0.20960(16) 0.0483(3) Uani 1 1 d .
C14 C -0.15678(12) -0.05843(10) 0.2906(2) 0.0709(5) Uani 1 1 d .
H14 H -0.1436 -0.0271 0.3723 0.085 Uiso 1 1 calc R
C15 C -0.24334(15) -0.10057(13) 0.2482(3) 0.1012(8) Uani 1 1 d .
H15 H -0.2888 -0.0970 0.3014 0.121 Uiso 1 1 calc R
C16 C -0.26232(16) -0.14723(12) 0.1292(4) 0.1074(9) Uani 1 1 d .
H16 H -0.3203 -0.1752 0.1019 0.129 Uiso 1 1 calc R
C17 C -0.19669(16) -0.15246(11) 0.0518(3) 0.0926(7) Uani 1 1 d .
H17 H -0.2094 -0.1845 -0.0285 0.111 Uiso 1 1 calc R
C18 C -0.11149(12) -0.11116(8) 0.08992(18) 0.0643(4) Uani 1 1 d .
H18 H -0.0671 -0.1150 0.0349 0.077 Uiso 1 1 calc R
N1 N 0.0000 -0.02353(8) 0.2500 0.0536(4) Uani 1 2 d S

loop_
_atom_site_aniso_label
_atom_site_aniso_U_11
_atom_site_aniso_U_22
_atom_site_aniso_U_33
_atom_site_aniso_U_23
_atom_site_aniso_U_13
_atom_site_aniso_U_12
C1 0.0451(10) 0.0454(11) 0.0604(12) 0.000 0.0178(9) 0.000
C2 0.0441(7) 0.0500(8) 0.0615(9) -0.0021(6) 0.0192(6) 0.0006(6)
C3 0.0691(10) 0.0573(9) 0.0640(10) -0.0009(7) 0.0176(8) 0.0022(7)
C4 0.0867(12) 0.0764(12) 0.0616(10) -0.0050(8) 0.0138(9) 0.0076(10)
C5 0.0815(12) 0.0772(13) 0.0719(12) -0.0218(10) 0.0116(9) 0.0057(10)
C6 0.0633(10) 0.0556(9) 0.0842(12) -0.0168(8) 0.0217(8) 0.0021(8)
C7 0.0456(7) 0.0489(8) 0.0711(10) -0.0058(7) 0.0242(7) 0.0012(6)
C8 0.0519(11) 0.0419(11) 0.0841(15) 0.000 0.0298(11) 0.000
C9 0.0496(10) 0.0460(11) 0.0516(11) 0.000 0.0147(8) 0.000
C10 0.0454(7) 0.0497(8) 0.0583(8) -0.0032(6) 0.0112(6) -0.0045(6)
C11 0.0428(7) 0.0492(8) 0.0555(8) -0.0002(6) 0.0099(6) 0.0027(6)
C12 0.0460(10) 0.0445(10) 0.0449(10) 0.000 0.0154(8) 0.000
C13 0.0441(7) 0.0434(7) 0.0555(8) 0.0075(6) 0.0142(6) 0.0008(6)
C14 0.0646(10) 0.0748(11) 0.0832(11) 0.0062(9) 0.0380(9) 0.0001(8)
C15 0.0637(12) 0.0997(16) 0.158(2) 0.0308(16) 0.0601(13) 0.0007(11)
C16 0.0554(12) 0.0751(14) 0.171(3) 0.0132(15) 0.0107(14) -0.0186(10)
C17 0.0691(12) 0.0735(13) 0.1096(16) -0.0115(11) -0.0036(11) -0.0129(10)
C18 0.0636(9) 0.0568(9) 0.0662(10) -0.0017(7) 0.0132(7) -0.0018(7)
N1 0.0432(9) 0.0419(9) 0.0754(11) 0.000 0.0195(8) 0.000

loop_
_atom_type_symbol
_atom_type_description
_atom_type_scat_dispersion_real
_atom_type_scat_dispersion_imag
_atom_type_scat_source
C C 0.0033 0.0016 'International Tables Vol C Tables 4.2.6.8 and 6.1.1.4'
H H 0.0000 0.0000 'International Tables Vol C Tables 4.2.6.8 and 6.1.1.4'
N N 0.0061 0.0033 'International Tables Vol C Tables 4.2.6.8 and 6.1.1.4'

loop_
_geom_angle_atom_site_label_1
_geom_angle_atom_site_label_2
_geom_angle_atom_site_label_3
_geom_angle
_geom_angle_site_symmetry_1
_geom_angle_site_symmetry_3
C2 C1 C2 119.96(18) . 2
C2 C1 C9 120.02(9) . .
C2 C1 C9 120.02(9) 2 .
C1 C2 C3 122.87(14) . .
C1 C2 C7 119.70(13) . .
C3 C2 C7 117.41(13) . .
C4 C3 C2 121.45(16) . .
C4 C3 H3 119.3 . .
C2 C3 H3 119.3 . .
C3 C4 C5 120.61(17) . .
C3 C4 H4 119.7 . .
C5 C4 H4 119.7 . .
C6 C5 C4 120.37(16) . .
C6 C5 H5 119.8 . .
C4 C5 H5 119.8 . .
C5 C6 C7 121.18(16) . .
C5 C6 H6 119.4 . .
C7 C6 H6 119.4 . .
C8 C7 C6 122.13(15) . .
C8 C7 C2 119.18(14) . .
C6 C7 C2 118.69(14) . .
C7 C8 C7 121.99(19) 2 .
C7 C8 H8 119.0 2 .
C7 C8 H8 119.0 . .
C10 C9 C10 117.07(18) 2 .
C10 C9 C1 121.46(9) 2 .
C10 C9 C1 121.46(9) . .
C11 C10 C9 121.89(13) . .
C11 C10 H10 119.1 . .
C9 C10 H10 119.1 . .
C10 C11 C12 120.80(13) . .
C10 C11 H11 119.6 . .
C12 C11 H11 119.6 . .
N1 C12 C11 121.23(9) . .
N1 C12 C11 121.23(9) . 2
C11 C12 C11 117.54(17) . 2
C14 C13 C18 119.81(14) . .
C14 C13 N1 121.34(13) . .
C18 C13 N1 118.80(12) . .
C13 C14 C15 118.73(19) . .
C13 C14 H14 120.6 . .
C15 C14 H14 120.6 . .
C16 C15 C14 120.7(2) . .
C16 C15 H15 119.6 . .
C14 C15 H15 119.6 . .
C17 C16 C15 119.75(18) . .
C17 C16 H16 120.1 . .
C15 C16 H16 120.1 . .
C16 C17 C18 120.8(2) . .
C16 C17 H17 119.6 . .
C18 C17 H17 119.6 . .
C17 C18 C13 120.17(18) . .
C17 C18 H18 119.9 . .
C13 C18 H18 119.9 . .
C12 N1 C13 122.32(7) . 2
C12 N1 C13 122.32(7) . .
C13 N1 C13 115.36(15) 2 .

loop_
_geom_bond_atom_site_label_1
_geom_bond_atom_site_label_2
_geom_bond_distance
_geom_bond_site_symmetry_2
C1 C2 1.4105(17) .
C1 C2 1.4105(17) 2
C1 C9 1.491(3) .
C2 C3 1.427(2) .
C2 C7 1.434(2) .
C3 C4 1.353(2) .
C3 H3 0.9300 .
C4 C5 1.410(3) .
C4 H4 0.9300 .
C5 C6 1.344(3) .
C5 H5 0.9300 .
C6 C7 1.428(2) .
C6 H6 0.9300 .
C7 C8 1.3894(18) .
C8 C7 1.3894(18) 2
C8 H8 0.9300 .
C9 C10 1.3878(17) 2
C9 C10 1.3878(17) .
C10 C11 1.3809(19) .
C10 H10 0.9300 .
C11 C12 1.3965(16) .
C11 H11 0.9300 .
C12 N1 1.396(2) .
C12 C11 1.3965(16) 2
C13 C14 1.372(2) .
C13 C18 1.378(2) .
C13 N1 1.4259(15) .
C14 C15 1.392(3) .
C14 H14 0.9300 .
C15 C16 1.368(3) .
C15 H15 0.9300 .
C16 C17 1.347(4) .
C16 H16 0.9300 .
C17 C18 1.368(3) .
C17 H17 0.9300 .
C18 H18 0.9300 .
N1 C13 1.4259(15) 2

loop_
_geom_torsion_atom_site_label_1
_geom_torsion_atom_site_label_2
_geom_torsion_atom_site_label_3
_geom_torsion_atom_site_label_4
_geom_torsion
_geom_torsion_site_symmetry_1
_geom_torsion_site_symmetry_4
C2 C1 C2 C3 175.91(14) 2 .
C9 C1 C2 C3 -4.09(14) . .
C2 C1 C2 C7 -2.49(8) 2 .
C9 C1 C2 C7 177.51(8) . .
C1 C2 C3 C4 178.13(14) . .
C7 C2 C3 C4 -3.4(2) . .
C2 C3 C4 C5 -1.3(3) . .
C3 C4 C5 C6 3.5(3) . .
C4 C5 C6 C7 -0.8(3) . .
C5 C6 C7 C8 175.46(14) . .
C5 C6 C7 C2 -4.0(2) . .
C1 C2 C7 C8 5.00(16) . .
C3 C2 C7 C8 -173.49(11) . .
C1 C2 C7 C6 -175.57(11) . .
C3 C2 C7 C6 5.94(19) . .
C6 C7 C8 C7 178.10(15) . 2
C2 C7 C8 C7 -2.49(8) . 2
C2 C1 C9 C10 118.97(9) . 2
C2 C1 C9 C10 -61.03(9) 2 2
C2 C1 C9 C10 -61.03(9) . .
C2 C1 C9 C10 118.97(9) 2 .
C10 C9 C10 C11 -0.22(9) 2 .
C1 C9 C10 C11 179.78(9) . .
C9 C10 C11 C12 0.44(19) . .
C10 C11 C12 N1 179.79(9) . .
C10 C11 C12 C11 -0.21(9) . 2
C18 C13 C14 C15 -0.7(2) . .
N1 C13 C14 C15 -178.35(15) . .
C13 C14 C15 C16 0.8(3) . .
C14 C15 C16 C17 -0.1(4) . .
C15 C16 C17 C18 -0.5(3) . .
C16 C17 C18 C13 0.6(3) . .
C14 C13 C18 C17 0.0(2) . .
N1 C13 C18 C17 177.75(15) . .
C11 C12 N1 C13 -7.68(9) . 2
C11 C12 N1 C13 172.32(9) 2 2
C11 C12 N1 C13 172.32(9) . .
C11 C12 N1 C13 -7.68(9) 2 .
C14 C13 N1 C12 -60.64(15) . .
C18 C13 N1 C12 121.68(11) . .
C14 C13 N1 C13 119.36(15) . 2
C18 C13 N1 C13 -58.32(11) . 2
